data_4134534
loop_
_publ_author_name
'Khoury, Jason F.'
'Rettie, Alexander J. E.'
'Robredo, I\~nigo'
'Krogstad, Matthew J.'
'Malliakas, Christos D.'
'Bergara, Aitor'
'Vergniory, Maia G.'
'Osborn, Raymond'
'Rosenkranz, Stephan'
'Chung, Duck Young'
'Kanatzidis, Mercouri G.'

_publ_section_title
;
 The Subchalcogenides Ir<sub>2</sub>In<sub>8</sub>Q (Q = S, Se, Te): Dirac
 Semimetal Candidates with Re-entrant Structural Modulation.
;
_journal_issue 13
_journal_name_full 'Journal of the American Chemical Society'
_journal_page_first 6312
_journal_page_last 6323
_journal_paper_doi 10.1021/jacs.0c00809
_journal_volume 142
_journal_year 2020
_chemical_formula_moiety '0.25(In32 Ir8 Te4)'
_chemical_formula_sum 'In8 Ir2 Te'
_chemical_formula_weight 1430.56
_space_group_crystal_system tetragonal
_space_group_IT_number 136
_space_group_name_Hall '-P 4n 2n'
_space_group_name_H-M_alt 'P 42/m n m'
_atom_sites_solution_primary dual
_audit_creation_date 2020-01-17
_audit_creation_method
;
Olex2 1.2
(compiled 2018.05.29 svn.r3508 for OlexSys, GUI svn.r5506)
;
_cell_angle_alpha 90
_cell_angle_beta 90
_cell_angle_gamma 90
_cell_formula_units_Z 4
_cell_length_a 10.124(8)
_cell_length_b 10.124(8)
_cell_length_c 10.291(9)
_cell_measurement_reflns_used 2159
_cell_measurement_temperature 299.0
_cell_measurement_theta_max 34.99
_cell_measurement_theta_min 4.03
_cell_volume 1054.8(15)
_computing_molecular_graphics 'Olex2 (Dolomanov et al., 2009)'
_computing_publication_material 'Olex2 (Dolomanov et al., 2009)'
_computing_structure_refinement 'ShelXL (Sheldrick, 2015)'
_computing_structure_solution 'ShelXT (Sheldrick, 2015)'
_diffrn_ambient_temperature 299.0
_diffrn_measured_fraction_theta_full 0.998
_diffrn_measured_fraction_theta_max 0.993
_diffrn_measurement_device_type 'Bruker APEX-II CCD'
_diffrn_measurement_method '\f and \w scans'
_diffrn_radiation_monochromator graphite
_diffrn_radiation_type MoK\a
_diffrn_radiation_wavelength 0.71073
_diffrn_reflns_av_R_equivalents 0.0694
_diffrn_reflns_av_unetI/netI 0.0353
_diffrn_reflns_Laue_measured_fraction_full 0.998
_diffrn_reflns_Laue_measured_fraction_max 0.993
_diffrn_reflns_limit_h_max 16
_diffrn_reflns_limit_h_min -16
_diffrn_reflns_limit_k_max 15
_diffrn_reflns_limit_k_min -12
_diffrn_reflns_limit_l_max 16
_diffrn_reflns_limit_l_min -16
_diffrn_reflns_number 13504
_diffrn_reflns_point_group_measured_fraction_full 0.998
_diffrn_reflns_point_group_measured_fraction_max 0.993
_diffrn_reflns_theta_full 25.242
_diffrn_reflns_theta_max 35.504
_diffrn_reflns_theta_min 2.822
_diffrn_standards_number 0
_exptl_absorpt_coefficient_mu 44.903
_exptl_absorpt_correction_T_max 0.7470
_exptl_absorpt_correction_T_min 0.5004
_exptl_absorpt_correction_type multi-scan
_exptl_crystal_colour black
_exptl_crystal_colour_primary black
_exptl_crystal_density_diffrn 9.009
_exptl_crystal_description Cube
_exptl_crystal_F_000 2392
_exptl_crystal_size_max 0.14
_exptl_crystal_size_mid 0.03
_exptl_crystal_size_min 0.025
_refine_diff_density_max 2.624
_refine_diff_density_min -2.279
_refine_diff_density_rms 0.452
_refine_ls_extinction_coef 0.00027(3)
_refine_ls_extinction_expression Fc^*^=kFc[1+0.001xFc^2^\l^3^/sin(2\q)]^-1/4^
_refine_ls_extinction_method 'SHELXL-2014/7 (Sheldrick 2014'
_refine_ls_goodness_of_fit_ref 1.081
_refine_ls_hydrogen_treatment undef
_refine_ls_matrix_type full
_refine_ls_number_parameters 37
_refine_ls_number_reflns 1332
_refine_ls_number_restraints 0
_refine_ls_restrained_S_all 1.081
_refine_ls_R_factor_all 0.0383
_refine_ls_R_factor_gt 0.0254
_refine_ls_shift/su_max 0.001
_refine_ls_shift/su_mean 0.000
_refine_ls_structure_factor_coef Fsqd
_refine_ls_weighting_details 'w=1/[\s^2^(Fo^2^)+(0.0160P)^2^+4.9396P] where P=(Fo^2^+2Fc^2^)/3'
_refine_ls_weighting_scheme calc
_refine_ls_wR_factor_gt 0.0472
_refine_ls_wR_factor_ref 0.0511
_reflns_Friedel_coverage 0.000
_reflns_number_gt 1095
_reflns_number_total 1332
_reflns_threshold_expression 'I > 2\s(I)'
_cod_data_source_file ja0c00809_si_004.cif
_cod_data_source_block jfk_1_282c
_cod_depositor_comments 'Adding full bibliography for 4134530--4134534.cif.'
_cod_original_cell_volume 1054.7(19)
_cod_database_code 4134534
_shelx_shelxl_version_number 2014/7
_shelx_space_group_comment
;
The symmetry employed for this shelxl refinement is uniquely defined
by the following loop, which should always be used as a source of
symmetry information in preference to the above space-group names.
They are only intended as comments.
;
_shelx_estimated_absorpt_t_max 0.400
_shelx_estimated_absorpt_t_min 0.062
_olex2_refinement_description
;
;
_olex2_submission_special_instructions 'No special instructions were received'

loop_
_space_group_symop_operation_xyz
'x, y, z'
'-x, -y, z'
'-y+1/2, x+1/2, z+1/2'
'y+1/2, -x+1/2, z+1/2'
'-x+1/2, y+1/2, -z+1/2'
'x+1/2, -y+1/2, -z+1/2'
'y, x, -z'
'-y, -x, -z'
'-x, -y, -z'
'x, y, -z'
'y-1/2, -x-1/2, -z-1/2'
'-y-1/2, x-1/2, -z-1/2'
'x-1/2, -y-1/2, z-1/2'
'-x-1/2, y-1/2, z-1/2'
'-y, -x, z'
'y, x, z'

loop_
_atom_site_label
_atom_site_type_symbol
_atom_site_fract_x
_atom_site_fract_y
_atom_site_fract_z
_atom_site_U_iso_or_equiv
_atom_site_adp_type
_atom_site_occupancy
_atom_site_site_symmetry_order
_atom_site_calc_flag
_atom_site_refinement_flags_posn
_atom_site_refinement_flags_adp
_atom_site_refinement_flags_occupancy
_atom_site_disorder_assembly
_atom_site_disorder_group
Ir1 Ir 0.68439(2) 0.31561(2) 0.75819(2) 0.00501(6) Uani 1 2 d S T P . .
In2 In 0.5000 0.5000 0.65982(8) 0.01242(15) Uani 1 4 d S T P . .
Te1 Te 1.0000 0.5000 1.0000 0.01950(17) Uani 1 4 d S T P . .
In3 In 0.78954(4) 0.55569(4) 0.78841(4) 0.01568(9) Uani 1 1 d . . . . .
In1 In 0.59470(6) 0.40530(6) 1.0000 0.01417(17) Uani 1 4 d S T P . .
In4 In 0.69195(6) 0.30805(6) 0.5000 0.01750(18) Uani 1 4 d S T P . .
In5 In 0.79622(6) 0.20378(6) 1.0000 0.0233(2) Uani 1 4 d S T P . .

loop_
_atom_site_aniso_label
_atom_site_aniso_U_11
_atom_site_aniso_U_22
_atom_site_aniso_U_33
_atom_site_aniso_U_23
_atom_site_aniso_U_13
_atom_site_aniso_U_12
Ir1 0.00436(8) 0.00436(8) 0.00631(10) -0.00027(6) 0.00027(6) -0.00001(9)
In2 0.0113(2) 0.0113(2) 0.0146(3) 0.000 0.000 0.0050(3)
Te1 0.0097(4) 0.0381(5) 0.0107(3) 0.000 0.000 0.0067(3)
In3 0.0137(2) 0.00530(17) 0.0281(2) 0.00142(14) -0.00407(15) -0.00230(14)
In1 0.0171(3) 0.0171(3) 0.0083(3) 0.000 0.000 0.0089(3)
In4 0.0234(3) 0.0234(3) 0.0058(3) 0.000 0.000 0.0085(4)
In5 0.0294(3) 0.0294(3) 0.0110(3) 0.000 0.000 0.0214(4)

loop_
_atom_type_symbol
_atom_type_description
_atom_type_scat_dispersion_real
_atom_type_scat_dispersion_imag
_atom_type_scat_source
In In -0.7276 1.3100 'International Tables Vol C Tables 4.2.6.8 and 6.1.1.4'
Ir Ir -1.4442 7.9887 'International Tables Vol C Tables 4.2.6.8 and 6.1.1.4'
Te Te -0.5308 1.6751 'International Tables Vol C Tables 4.2.6.8 and 6.1.1.4'

loop_
_geom_angle_atom_site_label_1
_geom_angle_atom_site_label_2
_geom_angle_atom_site_label_3
_geom_angle
_geom_angle_site_symmetry_1
_geom_angle_site_symmetry_3
_geom_angle_publ_flag
In2 Ir1 In5 143.74(2) . . ?
In3 Ir1 In2 72.789(14) . . ?
In3 Ir1 In2 130.34(2) 12_757 . ?
In3 Ir1 In2 72.790(14) 15_665 . ?
In3 Ir1 In2 130.34(2) 5_646 . ?
In3 Ir1 In3 150.733(9) . 5_646 ?
In3 Ir1 In3 73.74(2) 15_665 5_646 ?
In3 Ir1 In3 150.732(9) 15_665 12_757 ?
In3 Ir1 In3 73.74(2) . 12_757 ?
In3 Ir1 In3 135.36(2) 15_665 . ?
In3 Ir1 In3 77.05(2) 5_646 12_757 ?
In3 Ir1 In1 120.521(18) 5_646 . ?
In3 Ir1 In1 74.381(12) . . ?
In3 Ir1 In1 74.383(12) 15_665 . ?
In3 Ir1 In1 120.521(18) 12_757 . ?
In3 Ir1 In5 95.61(2) 15_665 . ?
In3 Ir1 In5 95.61(2) . . ?
In3 Ir1 In5 74.81(4) 12_757 . ?
In3 Ir1 In5 74.81(4) 5_646 . ?
In1 Ir1 In2 83.69(5) . . ?
In1 Ir1 In5 60.05(6) . . ?
In4 Ir1 In2 71.35(3) . . ?
In4 Ir1 In3 97.529(14) . . ?
In4 Ir1 In3 97.528(15) . 15_665 ?
In4 Ir1 In3 77.92(2) . 5_646 ?
In4 Ir1 In3 77.92(2) . 12_757 ?
In4 Ir1 In1 155.04(4) . . ?
In4 Ir1 In5 144.91(4) . . ?
Ir1 In2 Ir1 138.04(5) 2_665 . ?
Ir1 In2 In2 110.98(3) 2_665 9_666 ?
Ir1 In2 In2 110.98(3) . 9_666 ?
Ir1 In2 In3 109.49(3) . 16 ?
Ir1 In2 In3 109.49(3) . 2_665 ?
Ir1 In2 In3 109.48(3) 2_665 . ?
Ir1 In2 In3 51.403(13) 2_665 2_665 ?
Ir1 In2 In3 51.403(13) . 15_665 ?
Ir1 In2 In3 51.403(13) 2_665 16 ?
Ir1 In2 In3 51.404(13) . . ?
Ir1 In2 In3 109.49(3) 2_665 15_665 ?
Ir1 In2 In4 51.88(5) . . ?
Ir1 In2 In4 170.08(3) 2_665 . ?
Ir1 In2 In4 51.88(5) 2_665 9_666 ?
Ir1 In2 In4 170.08(3) . 9_666 ?
Ir1 In2 In5 100.13(2) 2_665 11_677 ?
Ir1 In2 In5 100.13(2) . 3_544 ?
Ir1 In2 In5 100.13(2) 2_665 3_544 ?
Ir1 In2 In5 100.13(2) . 11_677 ?
In2 In2 In5 60.59(3) 9_666 3_544 ?
In2 In2 In5 60.59(3) 9_666 11_677 ?
In3 In2 In2 113.91(3) . 9_666 ?
In3 In2 In2 113.91(3) 16 9_666 ?
In3 In2 In2 113.91(3) 2_665 9_666 ?
In3 In2 In2 113.91(3) 15_665 9_666 ?
In3 In2 In3 132.18(6) . 2_665 ?
In3 In2 In3 61.69(2) . 16 ?
In3 In2 In3 98.38(3) . 15_665 ?
In3 In2 In3 132.18(6) 16 15_665 ?
In3 In2 In3 98.38(3) 16 2_665 ?
In3 In2 In3 61.69(2) 2_665 15_665 ?
In3 In2 In5 149.133(11) 15_665 11_677 ?
In3 In2 In5 62.59(4) 2_665 3_544 ?
In3 In2 In5 149.133(11) 2_665 11_677 ?
In3 In2 In5 62.59(4) . 11_677 ?
In3 In2 In5 149.133(11) 16 3_544 ?
In3 In2 In5 62.59(4) 15_665 3_544 ?
In3 In2 In5 149.134(11) . 3_544 ?
In3 In2 In5 62.59(4) 16 11_677 ?
In4 In2 In2 59.10(3) . 9_666 ?
In4 In2 In2 59.10(3) 9_666 9_666 ?
In4 In2 In3 76.60(4) 9_666 16 ?
In4 In2 In3 76.60(4) 9_666 2_665 ?
In4 In2 In3 130.396(15) 9_666 . ?
In4 In2 In3 130.396(15) . 2_665 ?
In4 In2 In3 130.396(15) . 16 ?
In4 In2 In3 130.396(14) 9_666 15_665 ?
In4 In2 In3 76.60(4) . . ?
In4 In2 In3 76.60(4) . 15_665 ?
In4 In2 In4 118.20(6) 9_666 . ?
In4 In2 In5 75.39(3) . 11_677 ?
In4 In2 In5 75.39(3) 9_666 3_544 ?
In4 In2 In5 75.39(3) 9_666 11_677 ?
In4 In2 In5 75.39(3) . 3_544 ?
In5 In2 In5 121.18(6) 3_544 11_677 ?
In3 Te1 In3 180.0 9_767 . ?
In3 Te1 In3 89.31(7) . 10_557 ?
In3 Te1 In3 180.0 10_557 2_765 ?
In3 Te1 In3 90.69(7) . 2_765 ?
In3 Te1 In3 90.69(7) 9_767 10_557 ?
In3 Te1 In3 89.31(7) 9_767 2_765 ?
Ir1 In3 Ir1 155.37(2) . 11_677 ?
Ir1 In3 In2 55.807(10) . . ?
Ir1 In3 In2 100.653(18) 11_677 . ?
Ir1 In3 Te1 103.655(16) 11_677 . ?
Ir1 In3 Te1 100.969(15) . . ?
Ir1 In3 In3 136.77(2) 11_677 12_757 ?
Ir1 In3 In3 52.901(16) 11_677 11_677 ?
Ir1 In3 In3 51.475(10) 11_677 16 ?
Ir1 In3 In3 138.47(2) . 11_677 ?
Ir1 In3 In3 111.195(11) . 16 ?
Ir1 In3 In3 53.361(16) . 12_757 ?
Ir1 In3 In1 54.58(4) . . ?
Ir1 In3 In1 128.79(2) 11_677 . ?
Ir1 In3 In4 50.67(4) 11_677 11_677 ?
Ir1 In3 In4 142.08(3) . 11_677 ?
In2 In3 In3 59.156(10) . 16 ?
In2 In3 In1 69.64(5) . . ?
In2 In3 In4 116.34(3) . 11_677 ?
Te1 In3 In2 150.551(18) . . ?
Te1 In3 In3 71.65(4) . 11_677 ?
Te1 In3 In3 127.95(3) . 16 ?
Te1 In3 In3 71.65(4) . 12_757 ?
Te1 In3 In1 82.17(5) . . ?
Te1 In3 In4 69.19(4) . 11_677 ?
In3 In3 In2 137.45(4) 11_677 . ?
In3 In3 In2 101.13(2) 12_757 . ?
In3 In3 In3 86.533(11) 11_677 12_757 ?
In3 In3 In3 104.357(10) 11_677 16 ?
In3 In3 In3 159.562(17) 12_757 16 ?
In3 In3 In1 93.82(3) 12_757 . ?
In3 In3 In1 152.31(3) 11_677 . ?
In3 In3 In4 60.138(18) 16 11_677 ?
In3 In3 In4 140.248(19) 12_757 11_677 ?
In3 In3 In4 75.07(4) 11_677 11_677 ?
In1 In3 In3 84.483(16) . 16 ?
In1 In3 In4 87.52(6) . 11_677 ?
Ir1 In1 Ir1 125.41(6) 10_557 . ?
Ir1 In1 In3 51.03(3) . 15_665 ?
Ir1 In1 In3 51.03(3) 10_557 10_557 ?
Ir1 In1 In3 51.03(3) . . ?
Ir1 In1 In3 122.73(4) . 10_557 ?
Ir1 In1 In3 51.03(3) 10_557 8_667 ?
Ir1 In1 In3 122.73(4) . 8_667 ?
Ir1 In1 In3 122.73(4) 10_557 . ?
Ir1 In1 In3 122.73(4) 10_557 15_665 ?
Ir1 In1 In5 62.71(3) 10_557 . ?
Ir1 In1 In5 62.71(3) . . ?
In3 In1 In3 168.97(3) . 8_667 ?
In3 In1 In3 96.63(6) 10_557 8_667 ?
In3 In1 In3 96.63(6) . 15_665 ?
In3 In1 In3 82.30(7) . 10_557 ?
In3 In1 In3 82.30(7) 15_665 8_667 ?
In3 In1 In3 168.96(3) 10_557 15_665 ?
In1 In1 Ir1 117.29(3) 9_667 . ?
In1 In1 Ir1 117.29(3) 9_667 10_557 ?
In1 In1 In3 95.517(16) 9_667 15_665 ?
In1 In1 In3 95.518(16) 9_667 10_557 ?
In1 In1 In3 95.518(16) 9_667 . ?
In1 In1 In3 95.517(16) 9_667 8_667 ?
In1 In1 In5 180.0 9_667 . ?
In5 In1 In3 84.483(16) . . ?
In5 In1 In3 84.482(16) . 8_667 ?
In5 In1 In3 84.482(16) . 15_665 ?
In5 In1 In3 84.482(16) . 10_557 ?
Ir1 In4 Ir1 175.33(4) . 10_556 ?
Ir1 In4 In2 56.77(3) . . ?
Ir1 In4 In2 118.57(4) . 9_666 ?
Ir1 In4 In2 118.57(4) 10_556 . ?
Ir1 In4 In2 56.77(3) 10_556 9_666 ?
Ir1 In4 In3 51.42(4) 10_556 14_755 ?
Ir1 In4 In3 51.42(4) . 12_757 ?
Ir1 In4 In3 51.42(4) . 5_646 ?
Ir1 In4 In3 132.12(4) 10_556 12_757 ?
Ir1 In4 In3 51.42(4) 10_556 3_644 ?
Ir1 In4 In3 132.11(4) . 3_644 ?
Ir1 In4 In3 132.11(4) . 14_755 ?
Ir1 In4 In3 132.12(4) 10_556 5_646 ?
In2 In4 In2 61.80(6) . 9_666 ?
In2 In4 In3 99.34(5) 9_666 14_755 ?
In2 In4 In3 145.84(2) . 3_644 ?
In2 In4 In3 99.34(5) . 5_646 ?
In2 In4 In3 145.84(2) 9_666 12_757 ?
In2 In4 In3 99.34(5) . 12_757 ?
In2 In4 In3 145.84(2) 9_666 5_646 ?
In2 In4 In3 99.34(5) 9_666 3_644 ?
In2 In4 In3 145.84(2) . 14_755 ?
In3 In4 In3 109.56(5) 14_755 12_757 ?
In3 In4 In3 80.73(7) 12_757 3_644 ?
In3 In4 In3 59.73(4) 12_757 5_646 ?
In3 In4 In3 109.56(5) 3_644 5_646 ?
In3 In4 In3 59.73(4) 14_755 3_644 ?
In3 In4 In3 80.73(7) 14_755 5_646 ?
Ir1 In5 Ir1 114.48(7) 10_557 . ?
Ir1 In5 In2 93.35(6) . 11_667 ?
Ir1 In5 In2 93.35(6) 10_557 3_645 ?
Ir1 In5 In2 152.17(3) 10_557 11_667 ?
Ir1 In5 In2 152.17(3) . 3_645 ?
In2 In5 In2 58.82(6) 11_667 3_645 ?
In1 In5 Ir1 57.24(3) . 10_557 ?
In1 In5 Ir1 57.24(3) . . ?
In1 In5 In2 150.59(3) . 3_645 ?
In1 In5 In2 150.59(3) . 11_667 ?

loop_
_geom_bond_atom_site_label_1
_geom_bond_atom_site_label_2
_geom_bond_distance
_geom_bond_site_symmetry_2
_geom_bond_publ_flag
Ir1 In2 2.827(2) . ?
Ir1 In3 2.672(2) 15_665 ?
Ir1 In3 2.688(2) 12_757 ?
Ir1 In3 2.672(2) . ?
Ir1 In3 2.688(2) 5_646 ?
Ir1 In1 2.8002(19) . ?
Ir1 In4 2.659(2) . ?
Ir1 In5 2.9590(19) . ?
In2 Ir1 2.827(2) 2_665 ?
In2 In2 3.289(3) 9_666 ?
In2 In3 3.265(2) 16 ?
In2 In3 3.265(2) 15_665 ?
In2 In3 3.265(2) 2_665 ?
In2 In3 3.265(2) . ?
In2 In4 3.203(2) 9_666 ?
In2 In4 3.203(2) . ?
In2 In5 3.349(2) 3_544 ?
In2 In5 3.349(2) 11_677 ?
Te1 In3 3.0982(18) 10_557 ?
Te1 In3 3.0982(18) . ?
Te1 In3 3.0982(18) 9_767 ?
Te1 In3 3.0982(18) 2_765 ?
In3 Ir1 2.688(2) 11_677 ?
In3 In3 3.348(3) 16 ?
In3 In3 3.215(2) 12_757 ?
In3 In3 3.215(2) 11_677 ?
In3 In1 3.3091(19) . ?
In3 In4 3.362(2) 11_677 ?
In1 Ir1 2.8002(19) 10_557 ?
In1 In3 3.3091(19) 10_557 ?
In1 In3 3.3091(19) 8_667 ?
In1 In3 3.3091(19) 15_665 ?
In1 In1 2.712(3) 9_667 ?
In1 In5 2.885(3) . ?
In4 Ir1 2.659(2) 10_556 ?
In4 In2 3.203(2) 9_666 ?
In4 In3 3.362(2) 3_644 ?
In4 In3 3.362(2) 5_646 ?
In4 In3 3.362(2) 14_755 ?
In4 In3 3.362(2) 12_757 ?
In5 Ir1 2.9590(19) 10_557 ?
In5 In2 3.349(2) 3_645 ?
In5 In2 3.349(2) 11_667 ?
